data_2310979
loop_
_publ_author_name
'Takeuchi, Y.'

_publ_section_title
;
 The crystal structure of magnesium pyroborate
;
_journal_name_full 'Acta Crystallographica (1,1948-23,1967)'
_journal_page_first 574
_journal_page_last 581
_journal_volume 5
_journal_year 1952
_chemical_formula_sum 'B2 Mg2 O5'
_chemical_name_systematic 'Mg2 (B2 O5)'
_space_group_IT_number 14
_symmetry_space_group_name_Hall '-P 2yab'
_symmetry_space_group_name_H-M 'P 1 21/a 1'
_cell_angle_alpha 90
_cell_angle_beta 104.33
_cell_angle_gamma 90
_cell_formula_units_Z 4
_cell_length_a 12.1
_cell_length_b 3.12
_cell_length_c 9.36
_cell_volume 342.364
_citation_journal_id_ASTM ACCRA9
_cod_data_source_file Takeuchi_ACCRA9_1952_172.cif
_cod_data_source_block B2Mg2O5
_cod_original_cell_volume 342.3644
_cod_original_sg_symbol_Hall '-P 2ybc (z,y,-x)'
_cod_database_code 2310979

loop_
_symmetry_equiv_pos_as_xyz
x,y,z
-x+1/2,y+1/2,-z
-x,-y,-z
x-1/2,-y-1/2,z

loop_
_atom_site_label
_atom_site_type_symbol
_atom_site_fract_x
_atom_site_fract_y
_atom_site_fract_z
_atom_site_occupancy
_atom_site_U_iso_or_equiv
O3 O-2 0.315 0.5 0.199 1 0.0
Mg1 Mg+2 0.147 0.31 0.135 1 0.0
B2 B+3 0.408 0.35 0.146 1 0.0
O2 O-2 0.39 0.8 0.438 1 0.0
Mg2 Mg+2 0.061 0.75 0.412 1 0.0
O5 O-2 0.387 0.31 0 1 0.0
O1 O-2 0.187 0.81 0.32 1 0.0
B1 B+3 0.298 0.71 0.321 1 0.0
O4 O-2 0.006 0.25 0.245 1 0.0
